data_4338464
loop_
_publ_author_name
'Rosario-Amorin, Daniel'
'Ouizem, Sabrina'
'Dickie, Diane A.'
'Paine, Robert T.'
'Cramer, Roger E.'
'Hay, Benjamin P.'
'Podair, Julien'
'Delmau, L&#x00E6;titia H'

_publ_section_title
;
 Synthesis and lanthanide coordination chemistry of phosphine oxide
 decorated dibenzothiophene and dibenzothiophene sulfone platforms.
;
_journal_issue 11
_journal_name_full 'Inorganic chemistry'
_journal_page_first 5698
_journal_page_last 5711
_journal_paper_doi 10.1021/ic500471w
_journal_volume 53
_journal_year 2014
_chemical_formula_sum 'C124 H105 Cl6 Eu2 N5 O12 P6 S3'
_chemical_formula_weight 2655.74
_chemical_name_systematic
; 
 ? 
;
_space_group_crystal_system monoclinic
_space_group_IT_number 14
_space_group_name_Hall '-P 2yn'
_space_group_name_H-M_alt 'P 1 21/n 1'
_symmetry_space_group_name_Hall '-P 2yn'
_symmetry_space_group_name_H-M 'P 1 21/n 1'
_atom_sites_solution_hydrogens geom
_audit_creation_method SHELXL-2013
_cell_angle_alpha 90
_cell_angle_beta 97.7620(17)
_cell_angle_gamma 90
_cell_formula_units_Z 4
_cell_length_a 22.6280(7)
_cell_length_b 11.0181(4)
_cell_length_c 48.6986(17)
_cell_measurement_reflns_used 8976
_cell_measurement_temperature 173(2)
_cell_measurement_theta_max 25.14
_cell_measurement_theta_min 2.99
_cell_volume 12030.2(7)
_computing_cell_refinement 'Bruker SAINT'
_computing_data_collection 'Bruker APEX2'
_computing_data_reduction 'Bruker SAINT'
_computing_molecular_graphics 'Bruker SHELXTL'
_computing_publication_material 'Bruker SHELXTL'
_computing_structure_refinement 'SHELXL-2013 (Sheldrick, 2013)'
_computing_structure_solution 'SHELXS-97 (Sheldrick 2008)'
_diffrn_ambient_temperature 173(2)
_diffrn_measured_fraction_theta_full 0.968
_diffrn_measured_fraction_theta_max 0.958
_diffrn_measurement_device_type 'Bruker APEX-II CCD'
_diffrn_measurement_method '\f and \w scans'
_diffrn_radiation_type MoK\a
_diffrn_radiation_wavelength 0.71073
_diffrn_reflns_av_unetI/netI 0.0876
_diffrn_reflns_Laue_measured_fraction_full 0.968
_diffrn_reflns_Laue_measured_fraction_max 0.958
_diffrn_reflns_point_group_measured_fraction_full 0.968
_diffrn_reflns_point_group_measured_fraction_max 0.958
_diffrn_reflns_theta_full 25.242
_diffrn_reflns_theta_max 26.373
_diffrn_reflns_theta_min 2.104
_exptl_absorpt_coefficient_mu 1.360
_exptl_absorpt_correction_T_max 0.79
_exptl_absorpt_correction_T_min 0.67
_exptl_absorpt_correction_type multi-scan
_exptl_absorpt_process_details 'SADABS V2012/1 (Bruker AXS Inc.)'
_exptl_crystal_colour colourless
_exptl_crystal_density_diffrn 1.466
_exptl_crystal_description rod
_exptl_crystal_F_000 5384
_exptl_crystal_size_max 0.316
_exptl_crystal_size_mid 0.223
_exptl_crystal_size_min 0.183
_refine_diff_density_max 0.556
_refine_diff_density_min -0.649
_refine_diff_density_rms 0.112
_refine_ls_extinction_method none
_refine_ls_goodness_of_fit_ref 1.040
_refine_ls_hydrogen_treatment constr
_refine_ls_matrix_type full
_refine_ls_number_parameters 1425
_refine_ls_number_reflns 23574
_refine_ls_number_restraints 4
_refine_ls_restrained_S_all 1.041
_refine_ls_R_factor_all 0.1098
_refine_ls_R_factor_gt 0.0560
_refine_ls_shift/su_max 0.003
_refine_ls_shift/su_mean 0.000
_refine_ls_structure_factor_coef Fsqd
_refine_ls_weighting_details 'w=1/[\s^2^(Fo^2^)+(0.0410P)^2^+5.0411P] where P=(Fo^2^+2Fc^2^)/3'
_refine_ls_weighting_scheme calc
_refine_ls_wR_factor_gt 0.1023
_refine_ls_wR_factor_ref 0.1158
_reflns_Friedel_coverage 0.000
_reflns_number_gt 14114
_reflns_number_total 23574
_reflns_threshold_expression 'I > 2\s(I)'
_cod_data_source_file ic500471w_si_001.cif
_cod_data_source_block twin4_a_{[Eu(9)(Cl)3]2(9)}.5MeCN
_cod_depositor_comments 'Adding full bibliography for 4338458--4338465.cif.'
_cod_database_code 4338464
_shelx_space_group_comment
; 
The symmetry employed for this shelxl refinement is uniquely defined 
by the following loop, which should always be used as a source of 
symmetry information in preference to the above space-group names. 
They are only intended as comments. 
;
_shelx_estimated_absorpt_t_min 0.673
_shelx_estimated_absorpt_t_max 0.789
_shelxl_version_number 2013-4

loop_
_space_group_symop_operation_xyz
'x, y, z'
'-x+1/2, y+1/2, -z+1/2'
'-x, -y, -z'
'x-1/2, -y-1/2, z-1/2'

loop_
_atom_site_label
_atom_site_type_symbol
_atom_site_fract_x
_atom_site_fract_y
_atom_site_fract_z
_atom_site_U_iso_or_equiv
_atom_site_adp_type
_atom_site_occupancy
_atom_site_site_symmetry_order
_atom_site_calc_flag
_atom_site_refinement_flags_posn
_atom_site_refinement_flags_adp
_atom_site_refinement_flags_occupancy
_atom_site_disorder_assembly
_atom_site_disorder_group
Eu1 Eu 0.04636(2) 0.49757(3) -0.13346(2) 0.02161(7) Uani 1 1 d . . . . .
Eu2 Eu 0.44110(2) 0.49903(3) 0.14744(2) 0.02148(7) Uani 1 1 d . . . . .
Cl1 Cl 0.00729(7) 0.29095(14) -0.15886(3) 0.0437(4) Uani 1 1 d . . . . .
Cl2 Cl 0.15764(6) 0.39668(15) -0.12534(3) 0.0408(4) Uani 1 1 d . . . . .
Cl3 Cl 0.06543(6) 0.72683(13) -0.11629(3) 0.0349(4) Uani 1 1 d . . . . .
Cl4 Cl 0.31949(6) 0.46796(16) 0.13558(3) 0.0465(5) Uani 1 1 d . . . . .
Cl5 Cl 0.46492(7) 0.29283(14) 0.17586(3) 0.0388(4) Uani 1 1 d . . . . .
Cl6 Cl 0.44164(6) 0.72151(13) 0.12614(3) 0.0327(3) Uani 1 1 d . . . . .
O1 O -0.02752(14) 0.6060(3) -0.17020(7) 0.0231(8) Uani 1 1 d . . . . .
O2 O -0.09726(15) 0.6893(3) -0.20761(7) 0.0269(9) Uani 1 1 d . . . . .
O3 O 0.09146(15) 0.5596(3) -0.17206(7) 0.0316(9) Uani 1 1 d . . . . .
O4 O -0.05142(14) 0.4914(3) -0.12170(7) 0.0267(8) Uani 1 1 d . . . . .
O5 O 0.52564(14) 0.5992(3) 0.18414(7) 0.0242(8) Uani 1 1 d . . . . .
O6 O 0.60063(14) 0.6779(3) 0.22052(7) 0.0262(9) Uani 1 1 d . . . . .
O7 O 0.53785(14) 0.4816(3) 0.13582(7) 0.0268(9) Uani 1 1 d . . . . .
O8 O 0.40711(15) 0.5701(3) 0.18690(7) 0.0286(9) Uani 1 1 d . . . . .
O9 O 0.28815(17) 0.3453(3) -0.00442(8) 0.0378(10) Uani 1 1 d . . . . .
O10 O 0.20369(17) 0.4217(4) 0.01685(8) 0.0434(11) Uani 1 1 d . . . . .
O11 O 0.05896(14) 0.4593(3) -0.08528(7) 0.0229(8) Uani 1 1 d . . . . .
O12 O 0.43048(15) 0.4112(3) 0.10334(7) 0.0235(8) Uani 1 1 d . . . . .
P1 P -0.11580(6) 0.50945(13) -0.11899(3) 0.0236(3) Uani 1 1 d . . . . .
P2 P 0.11272(6) 0.62882(14) -0.19515(3) 0.0260(3) Uani 1 1 d . . . . .
P3 P 0.60187(6) 0.47035(13) 0.13176(3) 0.0241(3) Uani 1 1 d . . . . .
P4 P 0.38857(6) 0.64842(13) 0.20913(3) 0.0237(3) Uani 1 1 d . . . . .
P5 P 0.08558(6) 0.41885(13) -0.05684(3) 0.0217(3) Uani 1 1 d . . . . .
P6 P 0.39880(6) 0.35388(12) 0.07750(3) 0.0207(3) Uani 1 1 d . . . . .
S1 S -0.06634(6) 0.58411(12) -0.19581(3) 0.0221(3) Uani 1 1 d . . . . .
S2 S 0.56446(6) 0.57626(12) 0.20954(3) 0.0220(3) Uani 1 1 d . . . . .
S3 S 0.25421(6) 0.44818(13) 0.00324(3) 0.0260(3) Uani 1 1 d . . . . .
C1 C -0.1151(2) 0.4617(5) -0.19300(11) 0.0238(13) Uani 1 1 d . . . . .
C2 C -0.1555(2) 0.4500(5) -0.17418(11) 0.0246(13) Uani 1 1 d . . . . .
C3 C -0.1915(2) 0.3460(5) -0.17665(12) 0.0343(15) Uani 1 1 d . . . . .
H3A H -0.2200 0.3337 -0.1643 0.041 Uiso 1 1 calc R U . . .
C4 C -0.1856(2) 0.2608(6) -0.19712(13) 0.0384(16) Uani 1 1 d . . . . .
H4A H -0.2105 0.1912 -0.1984 0.046 Uiso 1 1 calc R U . . .
C5 C -0.1449(3) 0.2731(5) -0.21567(12) 0.0359(15) Uani 1 1 d . . . . .
H5A H -0.1415 0.2128 -0.2293 0.043 Uiso 1 1 calc R U . . .
C6 C -0.1092(2) 0.3761(5) -0.21391(11) 0.0239(13) Uani 1 1 d . . . . .
C7 C -0.0613(2) 0.4085(5) -0.23071(10) 0.0222(12) Uani 1 1 d . . . . .
C8 C -0.0457(2) 0.3477(5) -0.25367(11) 0.0291(14) Uani 1 1 d . . . . .
H8A H -0.0661 0.2761 -0.2605 0.035 Uiso 1 1 calc R U . . .
C9 C 0.0013(2) 0.3956(5) -0.26658(11) 0.0317(14) Uani 1 1 d . . . . .
H9A H 0.0114 0.3577 -0.2828 0.038 Uiso 1 1 calc R U . . .
C10 C 0.0328(2) 0.4961(5) -0.25618(11) 0.0316(13) Uani 1 1 d . . . . .
H10A H 0.0657 0.5230 -0.2648 0.038 Uiso 1 1 calc R U . . .
C11 C 0.0178(2) 0.5591(5) -0.23340(11) 0.0230(12) Uani 1 1 d . . . . .
C12 C -0.0297(2) 0.5124(5) -0.22176(10) 0.0194(12) Uani 1 1 d . . . . .
C13 C -0.1609(2) 0.5434(5) -0.15191(10) 0.0261(13) Uani 1 1 d . . . . .
H13A H -0.2032 0.5492 -0.1489 0.031 Uiso 1 1 calc R U . . .
H13B H -0.1489 0.6236 -0.1585 0.031 Uiso 1 1 calc R U . . .
C14 C -0.1463(2) 0.3744(5) -0.10547(11) 0.0251(13) Uani 1 1 d . . . . .
C15 C -0.1844(3) 0.3780(5) -0.08523(12) 0.0360(15) Uani 1 1 d . . . . .
H15A H -0.1952 0.4539 -0.0781 0.043 Uiso 1 1 calc R U . . .
C16 C -0.2065(3) 0.2712(6) -0.07544(14) 0.0502(19) Uani 1 1 d . . . . .
H16A H -0.2328 0.2744 -0.0618 0.060 Uiso 1 1 calc R U . . .
C17 C -0.1906(3) 0.1604(6) -0.08549(13) 0.0430(17) Uani 1 1 d . . . . .
H17A H -0.2057 0.0875 -0.0787 0.052 Uiso 1 1 calc R U . . .
C18 C -0.1530(3) 0.1556(5) -0.10514(13) 0.0403(16) Uani 1 1 d . . . . .
H18A H -0.1425 0.0793 -0.1122 0.048 Uiso 1 1 calc R U . . .
C19 C -0.1298(2) 0.2620(5) -0.11500(11) 0.0306(14) Uani 1 1 d . . . . .
H19A H -0.1027 0.2576 -0.1283 0.037 Uiso 1 1 calc R U . . .
C20 C -0.1269(2) 0.6343(5) -0.09624(11) 0.0261(13) Uani 1 1 d . . . . .
C21 C -0.1802(3) 0.6978(5) -0.09742(13) 0.0397(16) Uani 1 1 d . . . . .
H21A H -0.2133 0.6771 -0.1107 0.048 Uiso 1 1 calc R U . . .
C22 C -0.1843(3) 0.7916(6) -0.07894(15) 0.0499(19) Uani 1 1 d . . . . .
H22A H -0.2205 0.8361 -0.0797 0.060 Uiso 1 1 calc R U . . .
C23 C -0.1369(3) 0.8210(6) -0.05951(15) 0.056(2) Uani 1 1 d . . . . .
H23A H -0.1402 0.8868 -0.0472 0.067 Uiso 1 1 calc R U . . .
C24 C -0.0847(3) 0.7560(6) -0.05773(14) 0.0517(19) Uani 1 1 d . . . . .
H24A H -0.0527 0.7742 -0.0436 0.062 Uiso 1 1 calc R U . . .
C25 C -0.0789(3) 0.6639(6) -0.07651(12) 0.0400(16) Uani 1 1 d . . . . .
H25A H -0.0423 0.6212 -0.0759 0.048 Uiso 1 1 calc R U . . .
C26 C 0.0526(2) 0.6684(5) -0.22211(11) 0.0243(13) Uani 1 1 d . . . . .
H26A H 0.0253 0.7260 -0.2145 0.029 Uiso 1 1 calc R U . . .
H26B H 0.0693 0.7097 -0.2374 0.029 Uiso 1 1 calc R U . . .
C27 C 0.1655(2) 0.5412(6) -0.21086(12) 0.0321(15) Uani 1 1 d . . . . .
C28 C 0.1876(2) 0.4343(6) -0.19805(13) 0.0407(17) Uani 1 1 d . . . . .
H28A H 0.1723 0.4051 -0.1820 0.049 Uiso 1 1 calc R U . . .
C29 C 0.2326(3) 0.3698(7) -0.20912(16) 0.057(2) Uani 1 1 d . . . . .
H29A H 0.2482 0.2970 -0.2005 0.069 Uiso 1 1 calc R U . . .
C30 C 0.2544(3) 0.4135(8) -0.23271(17) 0.064(3) Uani 1 1 d . . . . .
H30A H 0.2850 0.3702 -0.2400 0.077 Uiso 1 1 calc R U . . .
C31 C 0.2325(3) 0.5162(7) -0.24532(15) 0.056(2) Uani 1 1 d . . . . .
H31A H 0.2473 0.5429 -0.2617 0.068 Uiso 1 1 calc R U . . .
C32 C 0.1885(3) 0.5840(7) -0.23477(13) 0.0461(18) Uani 1 1 d . . . . .
H32A H 0.1743 0.6575 -0.2435 0.055 Uiso 1 1 calc R U . . .
C33 C 0.1491(2) 0.7687(5) -0.18442(11) 0.0320(14) Uani 1 1 d . . . . .
C34 C 0.1476(3) 0.8702(6) -0.20081(14) 0.0506(18) Uani 1 1 d . . . . .
H34A H 0.1248 0.8696 -0.2187 0.061 Uiso 1 1 calc R U . . .
C35 C 0.1792(3) 0.9741(7) -0.19149(17) 0.067(2) Uani 1 1 d . . . . .
H35A H 0.1779 1.0434 -0.2032 0.080 Uiso 1 1 calc R U . . .
C36 C 0.2114(3) 0.9779(8) -0.16627(19) 0.072(3) Uani 1 1 d . . . . .
H36A H 0.2323 1.0495 -0.1600 0.087 Uiso 1 1 calc R U . . .
C37 C 0.2138(3) 0.8757(8) -0.14951(15) 0.063(2) Uani 1 1 d . . . . .
H37A H 0.2374 0.8778 -0.1318 0.075 Uiso 1 1 calc R U . . .
C38 C 0.1827(3) 0.7711(7) -0.15780(13) 0.0470(18) Uani 1 1 d . . . . .
H38A H 0.1840 0.7025 -0.1459 0.056 Uiso 1 1 calc R U . . .
C39 C 0.6082(2) 0.4445(5) 0.20706(11) 0.0231(13) Uani 1 1 d . . . . .
C40 C 0.6446(2) 0.4196(5) 0.18744(11) 0.0254(13) Uani 1 1 d . . . . .
C41 C 0.6752(2) 0.3068(5) 0.18988(12) 0.0338(15) Uani 1 1 d . . . . .
H41A H 0.6994 0.2839 0.1763 0.041 Uiso 1 1 calc R U . . .
C42 C 0.6700(3) 0.2312(5) 0.21154(12) 0.0355(15) Uani 1 1 d . . . . .
H42A H 0.6917 0.1572 0.2130 0.043 Uiso 1 1 calc R U . . .
C43 C 0.6337(2) 0.2593(5) 0.23157(12) 0.0308(14) Uani 1 1 d . . . . .
H43A H 0.6308 0.2053 0.2465 0.037 Uiso 1 1 calc R U . . .
C44 C 0.6019(2) 0.3678(5) 0.22937(11) 0.0255(13) Uani 1 1 d . . . . .
C45 C 0.5576(2) 0.4110(5) 0.24668(11) 0.0240(13) Uani 1 1 d . . . . .
C46 C 0.5414(3) 0.3607(5) 0.27097(11) 0.0297(14) Uani 1 1 d . . . . .
H46A H 0.5609 0.2898 0.2787 0.036 Uiso 1 1 calc R U . . .
C47 C 0.4972(3) 0.4142(5) 0.28359(12) 0.0361(15) Uani 1 1 d . . . . .
H47A H 0.4871 0.3806 0.3003 0.043 Uiso 1 1 calc R U . . .
C48 C 0.4666(2) 0.5173(5) 0.27228(11) 0.0309(14) Uani 1 1 d . . . . .
H48A H 0.4352 0.5506 0.2810 0.037 Uiso 1 1 calc R U . . .
C49 C 0.4820(2) 0.5713(5) 0.24836(10) 0.0216(12) Uani 1 1 d . . . . .
C50 C 0.5279(2) 0.5157(5) 0.23647(10) 0.0228(12) Uani 1 1 d . . . . .
C51 C 0.6519(2) 0.5025(5) 0.16328(10) 0.0282(13) Uani 1 1 d . . . . .
H51A H 0.6935 0.4962 0.1592 0.034 Uiso 1 1 calc R U . . .
H51B H 0.6454 0.5873 0.1689 0.034 Uiso 1 1 calc R U . . .
C52 C 0.6214(2) 0.5786(5) 0.10693(11) 0.0271(13) Uani 1 1 d . . . . .
C53 C 0.5758(2) 0.6459(5) 0.09274(11) 0.0323(14) Uani 1 1 d . . . . .
H53A H 0.5359 0.6327 0.0960 0.039 Uiso 1 1 calc R U . . .
C54 C 0.5881(3) 0.7338(5) 0.07345(12) 0.0396(16) Uani 1 1 d . . . . .
H54A H 0.5565 0.7793 0.0635 0.048 Uiso 1 1 calc R U . . .
C55 C 0.6462(3) 0.7543(6) 0.06887(14) 0.0486(18) Uani 1 1 d . . . . .
H55A H 0.6547 0.8122 0.0555 0.058 Uiso 1 1 calc R U . . .
C56 C 0.6922(3) 0.6893(6) 0.08402(16) 0.062(2) Uani 1 1 d . . . . .
H56A H 0.7323 0.7057 0.0815 0.074 Uiso 1 1 calc R U . . .
C57 C 0.6804(3) 0.6023(6) 0.10249(13) 0.0413(17) Uani 1 1 d . . . . .
H57A H 0.7123 0.5575 0.1124 0.050 Uiso 1 1 calc R U . . .
C58 C 0.6146(2) 0.3170(5) 0.12085(10) 0.0258(13) Uani 1 1 d . . . . .
C59 C 0.6561(3) 0.2849(6) 0.10402(12) 0.0391(16) Uani 1 1 d . . . . .
H59A H 0.6820 0.3446 0.0981 0.047 Uiso 1 1 calc R U . . .
C60 C 0.6603(3) 0.1654(6) 0.09562(13) 0.0472(18) Uani 1 1 d . . . . .
H60A H 0.6893 0.1433 0.0841 0.057 Uiso 1 1 calc R U . . .
C61 C 0.6225(3) 0.0783(6) 0.10385(13) 0.0437(17) Uani 1 1 d . . . . .
H61A H 0.6258 -0.0038 0.0983 0.052 Uiso 1 1 calc R U . . .
C62 C 0.5806(3) 0.1111(6) 0.12001(14) 0.054(2) Uani 1 1 d . . . . .
H62A H 0.5541 0.0518 0.1256 0.065 Uiso 1 1 calc R U . . .
C63 C 0.5763(3) 0.2294(6) 0.12826(13) 0.0480(18) Uani 1 1 d . . . . .
H63A H 0.5465 0.2514 0.1393 0.058 Uiso 1 1 calc R U . . .
C64 C 0.4501(2) 0.6833(5) 0.23599(10) 0.0240(13) Uani 1 1 d . . . . .
H64A H 0.4791 0.7355 0.2280 0.029 Uiso 1 1 calc R U . . .
H64B H 0.4347 0.7297 0.2509 0.029 Uiso 1 1 calc R U . . .
C65 C 0.3607(2) 0.7899(5) 0.19532(11) 0.0255(13) Uani 1 1 d . . . . .
C66 C 0.3252(2) 0.7896(6) 0.16966(11) 0.0328(14) Uani 1 1 d . . . . .
H66A H 0.3176 0.7151 0.1600 0.039 Uiso 1 1 calc R U . . .
C67 C 0.3010(3) 0.8948(6) 0.15798(12) 0.0379(16) Uani 1 1 d . . . . .
H67A H 0.2760 0.8916 0.1407 0.045 Uiso 1 1 calc R U . . .
C68 C 0.3124(3) 1.0051(6) 0.17102(13) 0.0429(16) Uani 1 1 d . . . . .
H68A H 0.2952 1.0775 0.1629 0.051 Uiso 1 1 calc R U . . .
C69 C 0.3492(3) 1.0087(6) 0.19612(13) 0.0414(16) Uani 1 1 d . . . . .
H69A H 0.3587 1.0845 0.2050 0.050 Uiso 1 1 calc R U . . .
C70 C 0.3725(2) 0.9021(5) 0.20846(12) 0.0336(14) Uani 1 1 d . . . . .
H70A H 0.3965 0.9053 0.2260 0.040 Uiso 1 1 calc R U . . .
C71 C 0.3323(2) 0.5703(5) 0.22507(11) 0.0250(13) Uani 1 1 d . . . . .
C72 C 0.3144(2) 0.6076(5) 0.24980(12) 0.0312(14) Uani 1 1 d . . . . .
H72A H 0.3325 0.6764 0.2592 0.037 Uiso 1 1 calc R U . . .
C73 C 0.2700(3) 0.5448(6) 0.26090(13) 0.0410(16) Uani 1 1 d . . . . .
H73A H 0.2578 0.5703 0.2779 0.049 Uiso 1 1 calc R U . . .
C74 C 0.2438(3) 0.4454(6) 0.24714(14) 0.0411(16) Uani 1 1 d . . . . .
H74A H 0.2126 0.4038 0.2544 0.049 Uiso 1 1 calc R U . . .
C75 C 0.2624(3) 0.4052(6) 0.22283(13) 0.0396(16) Uani 1 1 d . . . . .
H75A H 0.2449 0.3351 0.2137 0.048 Uiso 1 1 calc R U . . .
C76 C 0.3064(2) 0.4676(5) 0.21193(12) 0.0323(15) Uani 1 1 d . . . . .
H76A H 0.3193 0.4402 0.1952 0.039 Uiso 1 1 calc R U . . .
C77 C 0.2364(2) 0.5452(5) -0.02547(10) 0.0199(12) Uani 1 1 d . . . . .
C78 C 0.1994(2) 0.5187(5) -0.05000(10) 0.0216(12) Uani 1 1 d . . . . .
C79 C 0.1928(2) 0.6088(5) -0.07007(11) 0.0296(14) Uani 1 1 d . . . . .
H79A H 0.1692 0.5934 -0.0874 0.035 Uiso 1 1 calc R U . . .
C80 C 0.2199(2) 0.7204(5) -0.06539(12) 0.0344(15) Uani 1 1 d . . . . .
H80A H 0.2127 0.7817 -0.0792 0.041 Uiso 1 1 calc R U . . .
C81 C 0.2574(3) 0.7455(5) -0.04106(11) 0.0333(15) Uani 1 1 d . . . . .
H81A H 0.2765 0.8221 -0.0382 0.040 Uiso 1 1 calc R U . . .
C82 C 0.2662(2) 0.6558(5) -0.02105(10) 0.0214(12) Uani 1 1 d . . . . .
C83 C 0.3048(2) 0.6614(5) 0.00621(10) 0.0215(12) Uani 1 1 d . . . . .
C84 C 0.3419(2) 0.7543(5) 0.01665(11) 0.0295(14) Uani 1 1 d . . . . .
H84A H 0.3453 0.8264 0.0063 0.035 Uiso 1 1 calc R U . . .
C85 C 0.3747(2) 0.7396(5) 0.04301(11) 0.0297(14) Uani 1 1 d . . . . .
H85A H 0.4007 0.8028 0.0504 0.036 Uiso 1 1 calc R U . . .
C86 C 0.3703(2) 0.6364(5) 0.05847(11) 0.0273(13) Uani 1 1 d . . . . .
H86A H 0.3923 0.6303 0.0765 0.033 Uiso 1 1 calc R U . . .
C87 C 0.3343(2) 0.5418(5) 0.04810(10) 0.0216(12) Uani 1 1 d . . . . .
C88 C 0.3021(2) 0.5561(5) 0.02193(10) 0.0202(12) Uani 1 1 d . . . . .
C89 C 0.1663(2) 0.3996(5) -0.05437(11) 0.0233(12) Uani 1 1 d . . . . .
H89A H 0.1800 0.3444 -0.0388 0.028 Uiso 1 1 calc R U . . .
H89B H 0.1760 0.3613 -0.0716 0.028 Uiso 1 1 calc R U . . .
C90 C 0.0569(2) 0.2730(5) -0.04869(11) 0.0260(13) Uani 1 1 d . . . . .
C91 C 0.0087(2) 0.2255(5) -0.06594(11) 0.0302(14) Uani 1 1 d . . . . .
H91A H -0.0094 0.2708 -0.0814 0.036 Uiso 1 1 calc R U . . .
C92 C -0.0129(3) 0.1114(6) -0.06042(14) 0.0461(17) Uani 1 1 d . . . . .
H92A H -0.0457 0.0788 -0.0724 0.055 Uiso 1 1 calc R U . . .
C93 C 0.0117(3) 0.0451(6) -0.03821(14) 0.0467(18) Uani 1 1 d . . . . .
H93A H -0.0042 -0.0321 -0.0345 0.056 Uiso 1 1 calc R U . . .
C94 C 0.0602(3) 0.0912(6) -0.02102(14) 0.0495(18) Uani 1 1 d . . . . .
H94A H 0.0781 0.0445 -0.0057 0.059 Uiso 1 1 calc R U . . .
C95 C 0.0829(3) 0.2045(5) -0.02585(12) 0.0354(15) Uani 1 1 d . . . . .
H95A H 0.1158 0.2359 -0.0138 0.042 Uiso 1 1 calc R U . . .
C96 C 0.0747(2) 0.5307(5) -0.03097(11) 0.0260(13) Uani 1 1 d . . . . .
C97 C 0.0766(3) 0.6527(5) -0.03876(12) 0.0353(15) Uani 1 1 d . . . . .
H97A H 0.0754 0.6740 -0.0577 0.042 Uiso 1 1 calc R U . . .
C98 C 0.0801(3) 0.7413(6) -0.01890(15) 0.0507(19) Uani 1 1 d . . . . .
H98A H 0.0814 0.8242 -0.0241 0.061 Uiso 1 1 calc R U . . .
C99 C 0.0816(3) 0.7111(7) 0.00859(15) 0.053(2) Uani 1 1 d . . . . .
H99A H 0.0860 0.7730 0.0223 0.064 Uiso 1 1 calc R U . . .
C100 C 0.0769(3) 0.5923(7) 0.01628(13) 0.0484(18) Uani 1 1 d . . . . .
H10B H 0.0754 0.5729 0.0352 0.058 Uiso 1 1 calc R U . . .
C101 C 0.0742(2) 0.5005(6) -0.00309(11) 0.0328(14) Uani 1 1 d . . . . .
H10C H 0.0720 0.4181 0.0024 0.039 Uiso 1 1 calc R U . . .
C102 C 0.3289(2) 0.4278(5) 0.06465(10) 0.0232(13) Uani 1 1 d . . . . .
H10D H 0.3036 0.3693 0.0529 0.028 Uiso 1 1 calc R U . . .
H10E H 0.3080 0.4480 0.0807 0.028 Uiso 1 1 calc R U . . .
C103 C 0.3797(2) 0.1985(5) 0.08291(11) 0.0248(13) Uani 1 1 d . . . . .
C104 C 0.3437(2) 0.1313(5) 0.06335(12) 0.0312(14) Uani 1 1 d . . . . .
H10F H 0.3277 0.1677 0.0463 0.037 Uiso 1 1 calc R U . . .
C105 C 0.3308(2) 0.0104(5) 0.06854(12) 0.0341(14) Uani 1 1 d . . . . .
H10G H 0.3054 -0.0351 0.0552 0.041 Uiso 1 1 calc R U . . .
C106 C 0.3551(3) -0.0432(5) 0.09326(13) 0.0371(16) Uani 1 1 d . . . . .
H10H H 0.3471 -0.1261 0.0966 0.044 Uiso 1 1 calc R U . . .
C107 C 0.3906(3) 0.0220(5) 0.11296(12) 0.0362(15) Uani 1 1 d . . . . .
H10I H 0.4067 -0.0154 0.1299 0.043 Uiso 1 1 calc R U . . .
C108 C 0.4030(2) 0.1430(5) 0.10812(11) 0.0296(14) Uani 1 1 d . . . . .
H10J H 0.4272 0.1886 0.1219 0.036 Uiso 1 1 calc R U . . .
C109 C 0.4466(2) 0.3571(4) 0.05096(10) 0.0235(13) Uani 1 1 d . . . . .
C110 C 0.4262(3) 0.3303(5) 0.02349(11) 0.0330(15) Uani 1 1 d . . . . .
H11A H 0.3853 0.3119 0.0180 0.040 Uiso 1 1 calc R U . . .
C111 C 0.4654(3) 0.3303(6) 0.00412(13) 0.0463(18) Uani 1 1 d . . . . .
H11B H 0.4513 0.3117 -0.0147 0.056 Uiso 1 1 calc R U . . .
C112 C 0.5252(3) 0.3573(6) 0.01194(14) 0.0516(19) Uani 1 1 d . . . . .
H11C H 0.5519 0.3592 -0.0015 0.062 Uiso 1 1 calc R U . . .
C113 C 0.5453(3) 0.3809(6) 0.03907(14) 0.0501(19) Uani 1 1 d . . . . .
H11D H 0.5865 0.3967 0.0445 0.060 Uiso 1 1 calc R U . . .
C114 C 0.5069(3) 0.3824(5) 0.05874(12) 0.0361(15) Uani 1 1 d . . . . .
H11E H 0.5214 0.4006 0.0775 0.043 Uiso 1 1 calc R U . . .
C115 C 0.2552(4) 0.0677(6) -0.01649(17) 0.076(3) Uani 1 1 d . . . . .
H11F H 0.2972 0.0433 -0.0130 0.114 Uiso 1 1 calc R U . . .
H11G H 0.2521 0.1555 -0.0138 0.114 Uiso 1 1 calc R U . . .
H11H H 0.2389 0.0467 -0.0356 0.114 Uiso 1 1 calc R U . . .
C116 C 0.2217(4) 0.0046(7) 0.00272(18) 0.056(2) Uani 1 1 d . . . . .
N1 N 0.1965(3) -0.0459(7) 0.01727(15) 0.081(2) Uani 1 1 d . . . . .
C117 C 0.5419(8) 0.902(3) 0.1737(6) 0.100(3) Uani 0.712(14) 1 d D . P A 1
H11I H 0.5245 0.8581 0.1881 0.150 Uiso 0.712(14) 1 calc R U P A 1
H11J H 0.5291 0.8647 0.1556 0.150 Uiso 0.712(14) 1 calc R U P A 1
H11K H 0.5284 0.9870 0.1733 0.150 Uiso 0.712(14) 1 calc R U P A 1
C118 C 0.6085(7) 0.8984(16) 0.1798(4) 0.100(3) Uani 0.712(14) 1 d D . P A 1
N2 N 0.6590(6) 0.8993(11) 0.1870(3) 0.100(3) Uani 0.712(14) 1 d D . P A 1
C11A C 0.549(2) 0.903(6) 0.1685(14) 0.100(3) Uani 0.288(14) 1 d D . P A 2
H11L H 0.5297 0.8534 0.1815 0.150 Uiso 0.288(14) 1 calc R U P A 2
H11M H 0.5251 0.8991 0.1501 0.150 Uiso 0.288(14) 1 calc R U P A 2
H11N H 0.5505 0.9879 0.1749 0.150 Uiso 0.288(14) 1 calc R U P A 2
C11B C 0.6071(16) 0.860(4) 0.1671(8) 0.100(3) Uani 0.288(14) 1 d D . P A 2
N2C N 0.6551(15) 0.847(3) 0.1682(7) 0.100(3) Uani 0.288(14) 1 d D . P A 2
C119 C 0.4974(3) 0.0416(7) 0.04625(17) 0.071(2) Uani 1 1 d . . . . .
H11O H 0.4613 0.0403 0.0326 0.106 Uiso 1 1 calc R U . . .
H11P H 0.5008 0.1205 0.0556 0.106 Uiso 1 1 calc R U . . .
H11Q H 0.4951 -0.0228 0.0599 0.106 Uiso 1 1 calc R U . . .
C120 C 0.5499(4) 0.0219(6) 0.03208(18) 0.065(2) Uani 1 1 d . . . . .
N3 N 0.5906(3) 0.0075(6) 0.02124(17) 0.089(2) Uani 1 1 d . . . . .
C121 C 0.1063(4) 0.0675(7) 0.88339(18) 0.082(3) Uani 1 1 d . . . . .
H12A H 0.1039 0.1488 0.8752 0.123 Uiso 1 1 calc R U . . .
H12B H 0.0725 0.0553 0.8937 0.123 Uiso 1 1 calc R U . . .
H12C H 0.1050 0.0065 0.8687 0.123 Uiso 1 1 calc R U . . .
C122 C 0.1614(5) 0.0555(8) 0.9020(2) 0.081(3) Uani 1 1 d . . . . .
N4 N 0.2071(4) 0.0439(8) 0.91587(18) 0.110(3) Uani 1 1 d . . . . .
C123 C 0.9473(4) 0.9233(10) 0.8537(2) 0.121(4) Uani 1 1 d . . . . .
H12D H 0.9572 1.0099 0.8540 0.182 Uiso 1 1 calc R U . . .
H12E H 0.9729 0.8798 0.8423 0.182 Uiso 1 1 calc R U . . .
H12F H 0.9536 0.8910 0.8726 0.182 Uiso 1 1 calc R U . . .
C124 C 0.8860(5) 0.9073(9) 0.84213(19) 0.083(3) Uani 1 1 d . . . . .
N5 N 0.8378(4) 0.8933(10) 0.8333(2) 0.133(4) Uani 1 1 d . . . . .

loop_
_atom_site_aniso_label
_atom_site_aniso_U_11
_atom_site_aniso_U_22
_atom_site_aniso_U_33
_atom_site_aniso_U_23
_atom_site_aniso_U_13
_atom_site_aniso_U_12
Eu1 0.01727(13) 0.02949(16) 0.01715(15) 0.00087(13) -0.00100(11) 0.00127(14)
Eu2 0.01685(13) 0.03118(16) 0.01572(15) -0.00259(13) -0.00031(11) -0.00022(14)
Cl1 0.0421(9) 0.0383(9) 0.0476(10) -0.0166(8) -0.0055(8) 0.0038(7)
Cl2 0.0284(8) 0.0643(11) 0.0285(9) 0.0040(8) -0.0001(7) 0.0173(8)
Cl3 0.0399(9) 0.0300(8) 0.0325(9) 0.0002(7) -0.0032(7) -0.0016(7)
Cl4 0.0207(7) 0.0895(14) 0.0288(9) -0.0186(8) 0.0013(6) -0.0099(8)
Cl5 0.0488(10) 0.0390(9) 0.0273(9) 0.0096(7) 0.0003(7) -0.0015(7)
Cl6 0.0367(8) 0.0311(8) 0.0283(8) -0.0027(6) -0.0029(7) 0.0055(7)
O1 0.0215(19) 0.031(2) 0.016(2) -0.0024(16) -0.0005(16) -0.0047(16)
O2 0.026(2) 0.031(2) 0.023(2) 0.0017(17) 0.0021(17) 0.0044(18)
O3 0.027(2) 0.047(2) 0.022(2) 0.0088(19) 0.0065(18) 0.0082(19)
O4 0.0187(18) 0.038(2) 0.024(2) -0.0001(18) 0.0023(15) -0.0009(18)
O5 0.0211(19) 0.035(2) 0.016(2) 0.0057(16) 0.0000(16) 0.0012(17)
O6 0.021(2) 0.029(2) 0.028(2) 0.0030(17) 0.0012(17) -0.0066(17)
O7 0.0177(18) 0.039(2) 0.024(2) 0.0025(17) 0.0014(16) -0.0020(17)
O8 0.021(2) 0.038(2) 0.027(2) -0.0104(18) 0.0041(17) -0.0023(18)
O9 0.047(3) 0.023(2) 0.036(2) -0.0048(18) -0.023(2) 0.0048(19)
O10 0.033(2) 0.061(3) 0.034(3) 0.021(2) -0.003(2) -0.016(2)
O11 0.0234(19) 0.027(2) 0.016(2) 0.0017(15) -0.0037(16) 0.0020(16)
O12 0.025(2) 0.031(2) 0.013(2) -0.0026(16) -0.0048(16) 0.0028(17)
P1 0.0179(7) 0.0302(8) 0.0225(8) -0.0014(7) 0.0020(6) -0.0002(7)
P2 0.0175(7) 0.0390(9) 0.0211(8) 0.0006(7) 0.0019(6) 0.0014(7)
P3 0.0163(7) 0.0348(9) 0.0210(8) 0.0022(6) 0.0021(6) 0.0019(6)
P4 0.0164(7) 0.0354(9) 0.0193(8) -0.0029(7) 0.0028(6) -0.0026(6)
P5 0.0201(7) 0.0275(8) 0.0164(8) 0.0007(6) -0.0012(6) -0.0001(6)
P6 0.0222(7) 0.0234(8) 0.0154(8) 0.0008(6) -0.0013(6) 0.0021(6)
S1 0.0180(7) 0.0276(8) 0.0199(8) 0.0009(6) 0.0001(6) 0.0013(6)
S2 0.0173(7) 0.0298(8) 0.0180(8) 0.0017(6) -0.0006(6) -0.0008(6)
S3 0.0272(8) 0.0258(7) 0.0217(8) 0.0054(6) -0.0081(6) -0.0032(6)
C1 0.019(3) 0.028(3) 0.021(3) 0.000(2) -0.007(2) 0.003(2)
C2 0.011(3) 0.040(3) 0.020(3) 0.001(3) -0.006(2) -0.004(2)
C3 0.024(3) 0.053(4) 0.026(4) 0.004(3) 0.003(3) -0.011(3)
C4 0.024(3) 0.042(4) 0.047(4) 0.000(3) 0.000(3) -0.017(3)
C5 0.035(4) 0.035(4) 0.034(4) -0.006(3) -0.009(3) -0.007(3)
C6 0.018(3) 0.030(3) 0.022(3) 0.004(3) -0.006(2) 0.003(2)
C7 0.020(3) 0.029(3) 0.015(3) 0.003(2) -0.005(2) 0.001(2)
C8 0.032(3) 0.027(3) 0.026(3) -0.005(3) -0.003(3) 0.001(3)
C9 0.033(3) 0.046(4) 0.016(3) -0.004(3) 0.002(3) 0.011(3)
C10 0.024(3) 0.045(4) 0.026(3) 0.004(3) 0.005(2) 0.006(3)
C11 0.015(3) 0.036(3) 0.017(3) 0.002(3) -0.001(2) 0.002(2)
C12 0.013(2) 0.028(3) 0.016(3) -0.002(2) -0.002(2) 0.011(2)
C13 0.021(3) 0.036(3) 0.021(3) 0.005(3) 0.005(2) 0.000(2)
C14 0.019(3) 0.035(3) 0.020(3) 0.001(3) -0.002(2) 0.005(3)
C15 0.039(4) 0.032(4) 0.041(4) -0.002(3) 0.018(3) -0.002(3)
C16 0.046(4) 0.059(5) 0.051(5) 0.012(4) 0.026(4) -0.003(4)
C17 0.042(4) 0.035(4) 0.052(5) 0.006(3) 0.008(4) -0.005(3)
C18 0.045(4) 0.028(4) 0.046(4) -0.003(3) -0.003(3) 0.006(3)
C19 0.029(3) 0.041(4) 0.021(3) -0.002(3) 0.002(3) 0.002(3)
C20 0.025(3) 0.032(3) 0.022(3) 0.005(3) 0.004(3) -0.003(3)
C21 0.029(3) 0.041(4) 0.051(4) -0.004(3) 0.014(3) -0.001(3)
C22 0.048(4) 0.033(4) 0.073(5) -0.005(4) 0.025(4) 0.008(3)
C23 0.066(5) 0.037(4) 0.066(5) -0.025(4) 0.020(4) -0.009(4)
C24 0.052(5) 0.050(5) 0.051(5) -0.018(4) 0.001(4) 0.000(4)
C25 0.031(4) 0.049(4) 0.038(4) -0.009(3) -0.001(3) 0.000(3)
C26 0.015(3) 0.032(3) 0.025(3) -0.001(3) 0.003(2) 0.000(2)
C27 0.013(3) 0.055(4) 0.027(4) -0.006(3) -0.002(3) 0.003(3)
C28 0.024(3) 0.063(5) 0.031(4) -0.018(3) -0.010(3) 0.012(3)
C29 0.034(4) 0.066(5) 0.063(5) -0.036(4) -0.027(4) 0.018(4)
C30 0.015(3) 0.117(8) 0.059(6) -0.056(5) 0.000(4) 0.004(4)
C31 0.027(4) 0.095(6) 0.050(5) -0.026(5) 0.016(3) -0.007(4)
C32 0.027(3) 0.075(5) 0.038(4) -0.015(4) 0.008(3) -0.007(3)
C33 0.028(3) 0.050(4) 0.019(3) -0.006(3) 0.008(3) -0.003(3)
C34 0.063(5) 0.050(5) 0.038(4) -0.001(4) 0.002(4) -0.017(4)
C35 0.077(6) 0.065(6) 0.060(6) -0.005(4) 0.011(5) -0.034(4)
C36 0.063(5) 0.083(7) 0.074(6) -0.021(5) 0.021(5) -0.035(5)
C37 0.041(4) 0.101(7) 0.044(5) -0.032(5) 0.000(4) -0.016(4)
C38 0.034(4) 0.075(5) 0.032(4) -0.005(4) 0.002(3) -0.008(4)
C39 0.010(3) 0.031(3) 0.026(3) 0.000(3) -0.002(2) 0.001(2)
C40 0.016(3) 0.036(3) 0.023(3) 0.004(3) -0.004(2) -0.002(3)
C41 0.019(3) 0.043(4) 0.037(4) -0.004(3) -0.005(3) 0.010(3)
C42 0.032(3) 0.041(4) 0.032(4) 0.006(3) -0.001(3) 0.013(3)
C43 0.030(3) 0.031(3) 0.029(4) 0.014(3) -0.006(3) 0.001(3)
C44 0.022(3) 0.036(3) 0.017(3) 0.004(3) -0.003(2) -0.002(3)
C45 0.021(3) 0.030(3) 0.019(3) 0.003(3) -0.004(2) -0.007(3)
C46 0.038(4) 0.027(3) 0.023(3) 0.007(3) -0.001(3) 0.000(3)
C47 0.046(4) 0.043(4) 0.019(3) 0.005(3) 0.003(3) -0.011(3)
C48 0.032(3) 0.039(4) 0.022(3) -0.006(3) 0.007(3) -0.011(3)
C49 0.019(3) 0.030(3) 0.015(3) -0.004(2) 0.000(2) -0.007(2)
C50 0.023(3) 0.030(3) 0.014(3) 0.002(2) -0.005(2) -0.004(3)
C51 0.011(2) 0.044(3) 0.029(3) -0.002(3) 0.002(2) 0.003(3)
C52 0.029(3) 0.030(3) 0.023(3) -0.004(3) 0.006(3) 0.005(3)
C53 0.026(3) 0.038(4) 0.034(4) 0.004(3) 0.006(3) 0.003(3)
C54 0.044(4) 0.037(4) 0.037(4) 0.003(3) 0.004(3) 0.017(3)
C55 0.058(5) 0.040(4) 0.051(5) 0.013(3) 0.022(4) 0.001(4)
C56 0.044(4) 0.064(5) 0.084(6) 0.027(5) 0.036(4) 0.001(4)
C57 0.027(3) 0.047(4) 0.052(4) 0.016(3) 0.018(3) 0.009(3)
C58 0.025(3) 0.038(4) 0.013(3) 0.004(3) -0.002(2) 0.002(3)
C59 0.031(4) 0.045(4) 0.043(4) -0.006(3) 0.011(3) -0.004(3)
C60 0.040(4) 0.056(5) 0.048(5) -0.019(4) 0.014(3) 0.001(4)
C61 0.054(4) 0.040(4) 0.036(4) -0.008(3) 0.003(3) 0.004(3)
C62 0.073(5) 0.035(4) 0.060(5) 0.008(4) 0.033(4) -0.010(4)
C63 0.060(5) 0.036(4) 0.053(5) 0.007(3) 0.027(4) 0.009(3)
C64 0.021(3) 0.032(3) 0.020(3) -0.004(2) 0.002(2) -0.005(2)
C65 0.019(3) 0.034(3) 0.024(3) 0.000(3) 0.006(2) -0.005(3)
C66 0.021(3) 0.055(4) 0.023(3) -0.001(3) 0.004(3) -0.005(3)
C67 0.031(3) 0.061(5) 0.020(3) 0.007(3) -0.003(3) 0.001(3)
C68 0.033(3) 0.056(4) 0.039(4) 0.015(4) 0.003(3) 0.004(4)
C69 0.037(3) 0.039(4) 0.048(4) -0.001(3) 0.005(3) 0.000(3)
C70 0.031(3) 0.038(4) 0.029(4) -0.001(3) -0.002(3) 0.002(3)
C71 0.020(3) 0.032(3) 0.023(3) 0.002(3) 0.000(2) 0.000(3)
C72 0.021(3) 0.038(4) 0.036(4) 0.000(3) 0.008(3) -0.006(3)
C73 0.033(4) 0.056(4) 0.035(4) 0.004(3) 0.010(3) -0.003(3)
C74 0.025(3) 0.054(4) 0.045(4) 0.017(4) 0.008(3) -0.011(3)
C75 0.036(4) 0.039(4) 0.042(4) 0.001(3) 0.002(3) -0.014(3)
C76 0.026(3) 0.046(4) 0.024(3) 0.003(3) 0.000(3) -0.002(3)
C77 0.022(3) 0.020(3) 0.017(3) 0.007(2) 0.001(2) 0.003(2)
C78 0.015(3) 0.032(3) 0.018(3) 0.003(2) 0.001(2) 0.004(2)
C79 0.024(3) 0.039(4) 0.023(3) 0.009(3) -0.006(3) -0.002(3)
C80 0.035(3) 0.039(4) 0.029(4) 0.014(3) -0.001(3) -0.003(3)
C81 0.041(4) 0.030(3) 0.028(4) 0.006(3) -0.001(3) -0.008(3)
C82 0.024(3) 0.024(3) 0.016(3) 0.000(2) 0.002(2) 0.001(2)
C83 0.025(3) 0.022(3) 0.016(3) -0.001(2) 0.000(2) 0.002(2)
C84 0.036(3) 0.023(3) 0.030(4) -0.001(3) 0.005(3) 0.002(3)
C85 0.027(3) 0.030(3) 0.030(4) -0.014(3) -0.003(3) -0.003(3)
C86 0.032(3) 0.028(3) 0.019(3) 0.000(3) -0.005(3) 0.003(3)
C87 0.019(3) 0.026(3) 0.018(3) -0.002(2) -0.003(2) 0.005(2)
C88 0.021(3) 0.025(3) 0.013(3) -0.003(2) -0.003(2) -0.001(2)
C89 0.018(3) 0.030(3) 0.021(3) 0.001(2) -0.002(2) 0.004(2)
C90 0.027(3) 0.029(3) 0.022(3) 0.000(3) 0.003(3) -0.002(3)
C91 0.028(3) 0.042(4) 0.019(3) -0.003(3) 0.000(3) -0.003(3)
C92 0.036(4) 0.035(4) 0.064(5) -0.008(3) -0.005(3) -0.014(3)
C93 0.052(4) 0.024(3) 0.064(5) 0.007(3) 0.007(4) -0.010(3)
C94 0.053(4) 0.037(4) 0.058(5) 0.017(4) 0.011(4) 0.000(3)
C95 0.033(3) 0.035(4) 0.035(4) 0.007(3) -0.004(3) -0.006(3)
C96 0.020(3) 0.032(4) 0.024(3) -0.006(2) -0.001(2) -0.001(2)
C97 0.041(4) 0.033(4) 0.032(4) -0.003(3) 0.004(3) 0.007(3)
C98 0.059(5) 0.031(4) 0.063(5) -0.011(4) 0.012(4) 0.008(3)
C99 0.052(5) 0.058(5) 0.051(5) -0.032(4) 0.010(4) 0.006(4)
C100 0.045(4) 0.076(6) 0.023(4) -0.014(4) 0.004(3) 0.000(4)
C101 0.032(3) 0.042(4) 0.024(3) -0.004(3) 0.003(3) -0.001(3)
C102 0.025(3) 0.031(3) 0.013(3) -0.002(2) -0.002(2) 0.000(3)
C103 0.023(3) 0.027(3) 0.025(3) 0.001(3) 0.005(3) 0.002(2)
C104 0.029(3) 0.033(4) 0.030(4) -0.001(3) -0.003(3) 0.003(3)
C105 0.034(3) 0.028(3) 0.039(4) -0.010(3) 0.001(3) -0.008(3)
C106 0.037(4) 0.022(3) 0.053(4) 0.005(3) 0.008(3) -0.002(3)
C107 0.041(4) 0.035(4) 0.031(4) 0.002(3) 0.000(3) 0.000(3)
C108 0.035(3) 0.027(3) 0.027(3) -0.003(3) 0.003(3) 0.008(3)
C109 0.036(3) 0.017(3) 0.016(3) 0.000(2) -0.002(3) 0.005(3)
C110 0.034(3) 0.051(4) 0.013(3) -0.002(3) 0.002(3) 0.004(3)
C111 0.059(5) 0.058(5) 0.021(4) -0.006(3) 0.006(3) 0.009(4)
C112 0.049(5) 0.075(5) 0.036(4) 0.012(4) 0.023(4) 0.011(4)
C113 0.031(4) 0.075(5) 0.045(5) 0.014(4) 0.008(3) -0.005(4)
C114 0.032(4) 0.049(4) 0.025(4) 0.002(3) -0.001(3) -0.007(3)
C115 0.106(7) 0.028(4) 0.094(7) -0.010(4) 0.008(6) -0.006(4)
C116 0.058(5) 0.039(4) 0.067(6) -0.012(4) -0.009(4) 0.009(4)
N1 0.077(5) 0.103(6) 0.063(5) -0.003(4) 0.010(4) 0.007(5)
C117 0.119(6) 0.096(5) 0.080(8) 0.035(5) -0.002(6) -0.044(6)
C118 0.119(6) 0.096(5) 0.080(8) 0.035(5) -0.002(6) -0.044(6)
N2 0.119(6) 0.096(5) 0.080(8) 0.035(5) -0.002(6) -0.044(6)
C11A 0.119(6) 0.096(5) 0.080(8) 0.035(5) -0.002(6) -0.044(6)
C11B 0.119(6) 0.096(5) 0.080(8) 0.035(5) -0.002(6) -0.044(6)
N2C 0.119(6) 0.096(5) 0.080(8) 0.035(5) -0.002(6) -0.044(6)
C119 0.067(5) 0.056(5) 0.092(7) 0.008(4) 0.019(5) 0.019(4)
C120 0.069(6) 0.035(5) 0.088(7) 0.009(4) 0.003(5) 0.006(4)
N3 0.080(5) 0.076(5) 0.115(7) 0.022(5) 0.031(5) 0.017(5)
C121 0.066(6) 0.060(6) 0.119(8) 0.003(5) 0.009(6) 0.018(5)
C122 0.100(8) 0.056(6) 0.088(8) -0.007(5) 0.014(6) 0.003(6)
N4 0.132(8) 0.096(6) 0.094(7) -0.003(5) -0.019(6) -0.003(6)
C123 0.092(8) 0.146(10) 0.118(9) -0.012(8) -0.011(7) 0.049(8)
C124 0.089(7) 0.085(7) 0.073(7) -0.025(5) 0.005(6) 0.047(7)
N5 0.095(7) 0.162(9) 0.143(9) -0.027(7) 0.017(7) 0.053(7)

loop_
_atom_type_symbol
_atom_type_description
_atom_type_scat_dispersion_real
_atom_type_scat_dispersion_imag
_atom_type_scat_source
C C 0.0033 0.0016 'International Tables Vol C Tables 4.2.6.8 and 6.1.1.4'
H H 0.0000 0.0000 'International Tables Vol C Tables 4.2.6.8 and 6.1.1.4'
O O 0.0106 0.0060 'International Tables Vol C Tables 4.2.6.8 and 6.1.1.4'
P P 0.1023 0.0942 'International Tables Vol C Tables 4.2.6.8 and 6.1.1.4'
S S 0.1246 0.1234 'International Tables Vol C Tables 4.2.6.8 and 6.1.1.4'
Cl Cl 0.1484 0.1585 'International Tables Vol C Tables 4.2.6.8 and 6.1.1.4'
Eu Eu -0.1578 3.6682 'International Tables Vol C Tables 4.2.6.8 and 6.1.1.4'
N N 0.0061 0.0033 'International Tables Vol C Tables 4.2.6.8 and 6.1.1.4'

loop_
_geom_angle_atom_site_label_1
_geom_angle_atom_site_label_2
_geom_angle_atom_site_label_3
_geom_angle
O3 Eu1 O4 136.26(12)
O3 Eu1 O11 146.73(12)
O4 Eu1 O11 75.25(11)
O3 Eu1 O1 67.75(11)
O4 Eu1 O1 68.87(11)
O11 Eu1 O1 138.90(11)
O3 Eu1 Cl3 84.65(10)
O4 Eu1 Cl3 93.91(9)
O11 Eu1 Cl3 82.27(9)
O1 Eu1 Cl3 80.86(8)
O3 Eu1 Cl1 91.67(10)
O4 Eu1 Cl1 79.99(9)
O11 Eu1 Cl1 107.13(9)
O1 Eu1 Cl1 86.02(8)
Cl3 Eu1 Cl1 166.81(5)
O3 Eu1 Cl2 75.14(9)
O4 Eu1 Cl2 146.02(9)
O11 Eu1 Cl2 78.38(9)
O1 Eu1 Cl2 142.13(8)
Cl3 Eu1 Cl2 103.43(5)
Cl1 Eu1 Cl2 87.78(5)
O8 Eu2 O12 154.59(12)
O8 Eu2 O7 131.16(12)
O12 Eu2 O7 74.21(12)
O8 Eu2 Cl6 91.81(10)
O12 Eu2 Cl6 91.65(9)
O7 Eu2 Cl6 85.85(9)
O8 Eu2 O5 65.85(11)
O12 Eu2 O5 139.51(11)
O7 Eu2 O5 65.64(11)
Cl6 Eu2 O5 80.78(8)
O8 Eu2 Cl5 85.62(10)
O12 Eu2 Cl5 96.43(9)
O7 Eu2 Cl5 85.76(9)
Cl6 Eu2 Cl5 166.32(5)
O5 Eu2 Cl5 85.92(8)
O8 Eu2 Cl4 77.31(9)
O12 Eu2 Cl4 77.30(9)
O7 Eu2 Cl4 151.51(9)
Cl6 Eu2 Cl4 95.15(5)
O5 Eu2 Cl4 142.69(8)
Cl5 Eu2 Cl4 97.38(5)
S1 O1 Eu1 141.7(2)
P2 O3 Eu1 165.4(2)
P1 O4 Eu1 167.2(2)
S2 O5 Eu2 143.2(2)
P3 O7 Eu2 173.7(2)
P4 O8 Eu2 164.5(2)
P5 O11 Eu1 161.5(2)
P6 O12 Eu2 157.3(2)
O4 P1 C14 110.4(2)
O4 P1 C20 111.9(2)
C14 P1 C20 108.2(2)
O4 P1 C13 112.8(2)
C14 P1 C13 107.2(2)
C20 P1 C13 106.0(2)
O3 P2 C27 110.4(3)
O3 P2 C33 113.7(2)
C27 P2 C33 106.4(3)
O3 P2 C26 112.5(2)
C27 P2 C26 107.5(3)
C33 P2 C26 105.9(3)
O7 P3 C52 111.4(2)
O7 P3 C58 108.2(2)
C52 P3 C58 111.1(2)
O7 P3 C51 112.1(2)
C52 P3 C51 104.9(3)
C58 P3 C51 109.0(2)
O8 P4 C65 110.7(2)
O8 P4 C71 108.8(2)
C65 P4 C71 110.3(2)
O8 P4 C64 112.4(2)
C65 P4 C64 106.5(2)
C71 P4 C64 108.0(2)
O11 P5 C90 111.0(2)
O11 P5 C96 111.5(2)
C90 P5 C96 111.7(3)
O11 P5 C89 111.6(2)
C90 P5 C89 105.6(2)
C96 P5 C89 105.2(2)
O12 P6 C109 109.3(2)
O12 P6 C103 112.1(2)
C109 P6 C103 107.8(2)
O12 P6 C102 113.3(2)
C109 P6 C102 109.0(2)
C103 P6 C102 105.2(2)
O2 S1 O1 114.7(2)
O2 S1 C1 111.9(2)
O1 S1 C1 112.1(2)
O2 S1 C12 108.8(2)
O1 S1 C12 113.4(2)
C1 S1 C12 94.1(3)
O5 S2 O6 115.5(2)
O5 S2 C39 111.6(2)
O6 S2 C39 111.5(2)
O5 S2 C50 114.2(2)
O6 S2 C50 108.4(2)
C39 S2 C50 93.6(3)
O10 S3 O9 116.5(3)
O10 S3 C77 112.4(2)
O9 S3 C77 110.1(2)
O10 S3 C88 111.8(2)
O9 S3 C88 110.4(2)
C77 S3 C88 93.4(2)
C2 C1 C6 123.6(5)
C2 C1 S1 126.8(4)
C6 C1 S1 109.5(4)
C1 C2 C3 116.5(5)
C1 C2 C13 122.4(5)
C3 C2 C13 121.1(5)
C4 C3 C2 120.2(5)
C5 C4 C3 122.7(5)
C4 C5 C6 118.3(5)
C5 C6 C1 118.6(5)
C5 C6 C7 128.6(5)
C1 C6 C7 112.7(5)
C12 C7 C8 118.3(5)
C12 C7 C6 114.1(5)
C8 C7 C6 127.6(5)
C7 C8 C9 117.9(5)
C10 C9 C8 121.5(5)
C9 C10 C11 121.7(5)
C12 C11 C10 115.4(5)
C12 C11 C26 123.2(5)
C10 C11 C26 121.4(5)
C11 C12 C7 125.1(5)
C11 C12 S1 126.0(4)
C7 C12 S1 108.5(4)
C2 C13 P1 113.7(4)
C19 C14 C15 118.7(5)
C19 C14 P1 118.7(4)
C15 C14 P1 122.6(4)
C16 C15 C14 120.3(6)
C17 C16 C15 120.3(6)
C18 C17 C16 120.0(6)
C17 C18 C19 120.5(6)
C14 C19 C18 120.2(5)
C25 C20 C21 120.2(5)
C25 C20 P1 116.3(4)
C21 C20 P1 123.4(4)
C22 C21 C20 119.0(6)
C23 C22 C21 120.8(6)
C22 C23 C24 120.4(6)
C23 C24 C25 119.9(6)
C24 C25 C20 119.7(6)
C11 C26 P2 112.2(4)
C28 C27 C32 119.9(5)
C28 C27 P2 119.0(5)
C32 C27 P2 120.9(5)
C27 C28 C29 119.3(6)
C30 C29 C28 119.7(7)
C31 C30 C29 121.0(7)
C30 C31 C32 121.1(7)
C31 C32 C27 118.9(7)
C34 C33 C38 119.1(6)
C34 C33 P2 123.9(5)
C38 C33 P2 117.0(5)
C33 C34 C35 120.6(6)
C36 C35 C34 121.0(8)
C35 C36 C37 119.2(7)
C38 C37 C36 121.8(7)
C37 C38 C33 118.3(7)
C40 C39 C44 123.7(5)
C40 C39 S2 127.3(4)
C44 C39 S2 109.0(4)
C39 C40 C41 116.7(5)
C39 C40 C51 124.0(5)
C41 C40 C51 119.3(5)
C42 C41 C40 120.6(5)
C41 C42 C43 121.8(6)
C42 C43 C44 119.0(5)
C43 C44 C39 118.1(5)
C43 C44 C45 128.2(5)
C39 C44 C45 113.5(5)
C50 C45 C46 117.4(5)
C50 C45 C44 113.3(5)
C46 C45 C44 129.2(5)
C47 C46 C45 119.8(5)
C46 C47 C48 121.4(5)
C49 C48 C47 120.6(5)
C48 C49 C50 116.3(5)
C48 C49 C64 121.5(5)
C50 C49 C64 122.2(5)
C45 C50 C49 124.4(5)
C45 C50 S2 108.9(4)
C49 C50 S2 126.1(4)
C40 C51 P3 114.7(4)
C53 C52 C57 119.0(5)
C53 C52 P3 117.4(4)
C57 C52 P3 123.5(4)
C52 C53 C54 120.3(5)
C55 C54 C53 120.0(6)
C54 C55 C56 119.4(6)
C57 C56 C55 120.9(6)
C56 C57 C52 120.4(6)
C59 C58 C63 118.7(6)
C59 C58 P3 124.5(5)
C63 C58 P3 116.6(4)
C58 C59 C60 120.0(6)
C61 C60 C59 120.4(6)
C62 C61 C60 119.4(6)
C61 C62 C63 120.3(6)
C62 C63 C58 121.2(6)
C49 C64 P4 113.1(3)
C66 C65 C70 117.6(5)
C66 C65 P4 118.0(4)
C70 C65 P4 124.4(4)
C67 C66 C65 121.4(6)
C66 C67 C68 120.9(6)
C67 C68 C69 119.0(6)
C68 C69 C70 120.3(6)
C69 C70 C65 120.7(5)
C72 C71 C76 119.2(5)
C72 C71 P4 122.8(4)
C76 C71 P4 118.0(4)
C71 C72 C73 120.2(6)
C74 C73 C72 119.6(6)
C73 C74 C75 120.8(6)
C76 C75 C74 119.4(6)
C75 C76 C71 120.8(6)
C78 C77 C82 122.5(5)
C78 C77 S3 126.8(4)
C82 C77 S3 110.7(4)
C79 C78 C77 116.7(5)
C79 C78 C89 121.2(4)
C77 C78 C89 122.1(5)
C80 C79 C78 121.2(5)
C79 C80 C81 121.7(5)
C82 C81 C80 118.1(5)
C81 C82 C77 119.6(5)
C81 C82 C83 127.6(5)
C77 C82 C83 112.7(4)
C84 C83 C88 119.0(5)
C84 C83 C82 127.9(5)
C88 C83 C82 113.1(4)
C83 C84 C85 118.2(5)
C86 C85 C84 121.9(5)
C85 C86 C87 120.6(5)
C86 C87 C88 117.5(5)
C86 C87 C102 121.5(5)
C88 C87 C102 121.0(5)
C87 C88 C83 122.8(5)
C87 C88 S3 127.1(4)
C83 C88 S3 110.1(4)
C78 C89 P5 112.4(3)
C91 C90 C95 119.2(5)
C91 C90 P5 118.8(4)
C95 C90 P5 122.0(4)
C90 C91 C92 119.6(6)
C93 C92 C91 121.5(6)
C92 C93 C94 119.3(6)
C95 C94 C93 120.7(6)
C94 C95 C90 119.7(6)
C101 C96 C97 119.7(5)
C101 C96 P5 122.4(4)
C97 C96 P5 117.1(4)
C98 C97 C96 119.6(6)
C97 C98 C99 120.5(6)
C100 C99 C98 120.3(6)
C99 C100 C101 120.8(6)
C100 C101 C96 119.0(6)
C87 C102 P6 115.4(4)
C104 C103 C108 119.0(5)
C104 C103 P6 122.8(4)
C108 C103 P6 118.2(4)
C103 C104 C105 120.4(5)
C106 C105 C104 119.7(5)
C107 C106 C105 120.8(5)
C106 C107 C108 119.8(6)
C107 C108 C103 120.3(5)
C110 C109 C114 119.3(5)
C110 C109 P6 122.5(4)
C114 C109 P6 118.1(4)
C111 C110 C109 120.0(6)
C110 C111 C112 120.4(6)
C113 C112 C111 119.6(6)
C112 C113 C114 121.0(6)
C113 C114 C109 119.7(6)
N1 C116 C115 178.6(9)
N2 C118 C117 173(2)
N2C C11B C11A 167(5)
N3 C120 C119 179.5(11)
N4 C122 C121 176.8(11)
N5 C124 C123 178.9(15)

loop_
_geom_bond_atom_site_label_1
_geom_bond_atom_site_label_2
_geom_bond_distance
Eu1 O3 2.358(3)
Eu1 O4 2.360(3)
Eu1 O11 2.363(3)
Eu1 O1 2.572(3)
Eu1 Cl3 2.6773(14)
Eu1 Cl1 2.6832(15)
Eu1 Cl2 2.7320(14)
Eu2 O8 2.302(3)
Eu2 O12 2.338(3)
Eu2 O7 2.342(3)
Eu2 Cl6 2.6623(14)
Eu2 O5 2.674(3)
Eu2 Cl5 2.6770(15)
Eu2 Cl4 2.7557(14)
O1 S1 1.445(3)
O2 S1 1.434(4)
O3 P2 1.491(4)
O4 P1 1.494(3)
O5 S2 1.439(3)
O6 S2 1.447(3)
O7 P3 1.493(3)
O8 P4 1.488(4)
O9 S3 1.446(4)
O10 S3 1.427(4)
O11 P5 1.501(3)
O12 P6 1.501(3)
P1 C14 1.802(6)
P1 C20 1.805(6)
P1 C13 1.819(5)
P2 C27 1.786(6)
P2 C33 1.791(6)
P2 C26 1.812(5)
P3 C52 1.795(6)
P3 C58 1.805(6)
P3 C51 1.815(5)
P4 C65 1.779(6)
P4 C71 1.797(5)
P4 C64 1.818(5)
P5 C90 1.797(5)
P5 C96 1.802(5)
P5 C89 1.828(5)
P6 C109 1.793(5)
P6 C103 1.794(5)
P6 C102 1.814(5)
S1 C1 1.760(5)
S1 C12 1.787(5)
S2 C39 1.770(5)
S2 C50 1.773(5)
S3 C77 1.763(5)
S3 C88 1.775(5)
C1 C2 1.385(7)
C1 C6 1.408(7)
C2 C3 1.402(7)
C2 C13 1.512(7)
C3 C4 1.389(8)
C4 C5 1.380(8)
C5 C6 1.389(7)
C6 C7 1.487(7)
C7 C12 1.389(7)
C7 C8 1.389(7)
C8 C9 1.408(7)
C9 C10 1.376(7)
C10 C11 1.389(7)
C11 C12 1.379(7)
C11 C26 1.502(7)
C14 C19 1.392(7)
C14 C15 1.395(7)
C15 C16 1.388(8)
C16 C17 1.382(8)
C17 C18 1.365(8)
C18 C19 1.395(8)
C20 C25 1.388(7)
C20 C21 1.389(7)
C21 C22 1.382(8)
C22 C23 1.370(9)
C23 C24 1.375(9)
C24 C25 1.384(8)
C27 C28 1.394(8)
C27 C32 1.419(8)
C28 C29 1.409(8)
C29 C30 1.395(10)
C30 C31 1.350(10)
C31 C32 1.396(8)
C33 C34 1.372(8)
C33 C38 1.412(8)
C34 C35 1.393(9)
C35 C36 1.342(10)
C36 C37 1.387(10)
C37 C38 1.382(9)
C39 C40 1.370(7)
C39 C44 1.399(7)
C40 C41 1.419(7)
C40 C51 1.516(7)
C41 C42 1.362(8)
C42 C43 1.392(7)
C43 C44 1.393(7)
C44 C45 1.472(7)
C45 C50 1.393(7)
C45 C46 1.399(7)
C46 C47 1.376(8)
C47 C48 1.403(8)
C48 C49 1.393(7)
C49 C50 1.397(7)
C49 C64 1.512(7)
C52 C53 1.378(7)
C52 C57 1.406(7)
C53 C54 1.404(8)
C54 C55 1.382(8)
C55 C56 1.389(9)
C56 C57 1.366(8)
C58 C59 1.375(7)
C58 C63 1.377(8)
C59 C60 1.386(8)
C60 C61 1.380(8)
C61 C62 1.362(8)
C62 C63 1.371(8)
C65 C66 1.391(7)
C65 C70 1.400(7)
C66 C67 1.372(8)
C67 C68 1.379(8)
C68 C69 1.384(8)
C69 C70 1.391(8)
C71 C72 1.384(7)
C71 C76 1.390(7)
C72 C73 1.388(7)
C73 C74 1.375(8)
C74 C75 1.381(8)
C75 C76 1.375(7)
C77 C78 1.394(7)
C77 C82 1.396(7)
C78 C79 1.387(7)
C78 C89 1.511(7)
C79 C80 1.379(7)
C80 C81 1.389(7)
C81 C82 1.383(7)
C82 C83 1.488(7)
C83 C84 1.378(7)
C83 C88 1.395(7)
C84 C85 1.403(7)
C85 C86 1.376(7)
C86 C87 1.375(7)
C87 C88 1.389(7)
C87 C102 1.506(7)
C90 C91 1.386(7)
C90 C95 1.405(7)
C91 C92 1.389(8)
C92 C93 1.361(8)
C93 C94 1.384(9)
C94 C95 1.381(8)
C96 C101 1.400(7)
C96 C97 1.400(7)
C97 C98 1.369(8)
C98 C99 1.375(9)
C99 C100 1.370(9)
C100 C101 1.379(8)
C103 C104 1.381(7)
C103 C108 1.408(7)
C104 C105 1.395(7)
C105 C106 1.386(8)
C106 C107 1.369(8)
C107 C108 1.389(7)
C109 C110 1.387(7)
C109 C114 1.395(7)
C110 C111 1.379(8)
C111 C112 1.388(9)
C112 C113 1.363(8)
C113 C114 1.378(8)
C115 C116 1.458(11)
C116 N1 1.116(9)
C117 C118 1.497(15)
C118 N2 1.150(12)
C11A C11B 1.42(2)
C11B N2C 1.090(19)
C119 C120 1.469(11)
C120 N3 1.132(9)
C121 C122 1.444(12)
C122 N4 1.164(11)
C123 C124 1.434(12)
C124 N5 1.129(11)

loop_
_geom_torsion_atom_site_label_1
_geom_torsion_atom_site_label_2
_geom_torsion_atom_site_label_3
_geom_torsion_atom_site_label_4
_geom_torsion
Eu1 O4 P1 C14 156.2(10)
Eu1 O4 P1 C20 -83.1(10)
Eu1 O4 P1 C13 36.4(11)
Eu1 O3 P2 C27 171.7(9)
Eu1 O3 P2 C33 52.1(10)
Eu1 O3 P2 C26 -68.3(10)
Eu2 O8 P4 C65 30.2(9)
Eu2 O8 P4 C71 151.6(8)
Eu2 O8 P4 C64 -88.8(8)
Eu1 O11 P5 C90 -98.0(7)
Eu1 O11 P5 C96 136.9(6)
Eu1 O11 P5 C89 19.5(7)
Eu2 O12 P6 C109 165.1(5)
Eu2 O12 P6 C103 -75.5(6)
Eu2 O12 P6 C102 43.4(6)
Eu1 O1 S1 O2 -178.4(3)
Eu1 O1 S1 C1 52.6(4)
Eu1 O1 S1 C12 -52.6(4)
Eu2 O5 S2 O6 -176.6(3)
Eu2 O5 S2 C39 54.7(4)
Eu2 O5 S2 C50 -49.9(4)
O2 S1 C1 C2 -73.3(5)
O1 S1 C1 C2 57.1(5)
C12 S1 C1 C2 174.5(5)
O2 S1 C1 C6 104.3(4)
O1 S1 C1 C6 -125.2(4)
C12 S1 C1 C6 -7.8(4)
C6 C1 C2 C3 0.2(8)
S1 C1 C2 C3 177.5(4)
C6 C1 C2 C13 180.0(5)
S1 C1 C2 C13 -2.7(7)
C1 C2 C3 C4 0.2(8)
C13 C2 C3 C4 -179.6(5)
C2 C3 C4 C5 0.2(9)
C3 C4 C5 C6 -0.9(9)
C4 C5 C6 C1 1.3(8)
C4 C5 C6 C7 178.0(5)
C2 C1 C6 C5 -1.0(8)
S1 C1 C6 C5 -178.7(4)
C2 C1 C6 C7 -178.1(5)
S1 C1 C6 C7 4.1(5)
C5 C6 C7 C12 -173.6(5)
C1 C6 C7 C12 3.2(6)
C5 C6 C7 C8 6.7(9)
C1 C6 C7 C8 -176.5(5)
C12 C7 C8 C9 -0.2(7)
C6 C7 C8 C9 179.5(5)
C7 C8 C9 C10 3.0(8)
C8 C9 C10 C11 -3.6(8)
C9 C10 C11 C12 1.3(8)
C9 C10 C11 C26 179.8(5)
C10 C11 C12 C7 1.6(7)
C26 C11 C12 C7 -176.8(5)
C10 C11 C12 S1 -170.3(4)
C26 C11 C12 S1 11.3(7)
C8 C7 C12 C11 -2.1(8)
C6 C7 C12 C11 178.1(5)
C8 C7 C12 S1 170.9(4)
C6 C7 C12 S1 -8.8(5)
O2 S1 C12 C11 67.7(5)
O1 S1 C12 C11 -61.2(5)
C1 S1 C12 C11 -177.4(4)
O2 S1 C12 C7 -105.3(4)
O1 S1 C12 C7 125.8(3)
C1 S1 C12 C7 9.6(4)
C1 C2 C13 P1 -93.4(5)
C3 C2 C13 P1 86.4(5)
O4 P1 C13 C2 55.0(4)
C14 P1 C13 C2 -66.7(4)
C20 P1 C13 C2 177.9(4)
O4 P1 C14 C19 -40.6(5)
C20 P1 C14 C19 -163.5(4)
C13 P1 C14 C19 82.6(5)
O4 P1 C14 C15 137.4(4)
C20 P1 C14 C15 14.5(5)
C13 P1 C14 C15 -99.4(5)
C19 C14 C15 C16 -1.8(9)
P1 C14 C15 C16 -179.8(5)
C14 C15 C16 C17 0.6(10)
C15 C16 C17 C18 -0.1(10)
C16 C17 C18 C19 0.7(10)
C15 C14 C19 C18 2.4(8)
P1 C14 C19 C18 -179.5(4)
C17 C18 C19 C14 -1.9(9)
O4 P1 C20 C25 -24.9(5)
C14 P1 C20 C25 97.1(5)
C13 P1 C20 C25 -148.3(4)
O4 P1 C20 C21 156.4(5)
C14 P1 C20 C21 -81.7(5)
C13 P1 C20 C21 33.0(5)
C25 C20 C21 C22 0.9(9)
P1 C20 C21 C22 179.6(5)
C20 C21 C22 C23 -0.7(10)
C21 C22 C23 C24 -1.3(11)
C22 C23 C24 C25 3.1(11)
C23 C24 C25 C20 -2.9(10)
C21 C20 C25 C24 0.9(9)
P1 C20 C25 C24 -177.9(5)
C12 C11 C26 P2 86.8(5)
C10 C11 C26 P2 -91.5(5)
O3 P2 C26 C11 -55.5(4)
C27 P2 C26 C11 66.3(4)
C33 P2 C26 C11 179.7(4)
O3 P2 C27 C28 -10.2(5)
C33 P2 C27 C28 113.7(5)
C26 P2 C27 C28 -133.2(4)
O3 P2 C27 C32 174.9(4)
C33 P2 C27 C32 -61.2(5)
C26 P2 C27 C32 51.9(5)
C32 C27 C28 C29 0.0(8)
P2 C27 C28 C29 -175.0(4)
C27 C28 C29 C30 -0.2(9)
C28 C29 C30 C31 -0.6(10)
C29 C30 C31 C32 1.7(10)
C30 C31 C32 C27 -2.0(9)
C28 C27 C32 C31 1.1(8)
P2 C27 C32 C31 176.0(5)
O3 P2 C33 C34 -148.3(5)
C27 P2 C33 C34 89.9(6)
C26 P2 C33 C34 -24.2(6)
O3 P2 C33 C38 34.1(5)
C27 P2 C33 C38 -87.7(5)
C26 P2 C33 C38 158.1(4)
C38 C33 C34 C35 0.5(10)
P2 C33 C34 C35 -177.1(5)
C33 C34 C35 C36 -0.5(11)
C34 C35 C36 C37 1.0(12)
C35 C36 C37 C38 -1.6(12)
C36 C37 C38 C33 1.6(10)
C34 C33 C38 C37 -1.1(9)
P2 C33 C38 C37 176.7(5)
O5 S2 C39 C40 54.2(5)
O6 S2 C39 C40 -76.5(5)
C50 S2 C39 C40 172.1(5)
O5 S2 C39 C44 -127.8(4)
O6 S2 C39 C44 101.4(4)
C50 S2 C39 C44 -10.0(4)
C44 C39 C40 C41 2.5(8)
S2 C39 C40 C41 -179.9(4)
C44 C39 C40 C51 -179.7(5)
S2 C39 C40 C51 -2.0(8)
C39 C40 C41 C42 -2.9(8)
C51 C40 C41 C42 179.2(5)
C40 C41 C42 C43 1.7(9)
C41 C42 C43 C44 0.0(9)
C42 C43 C44 C39 -0.5(8)
C42 C43 C44 C45 174.6(5)
C40 C39 C44 C43 -0.8(8)
S2 C39 C44 C43 -178.9(4)
C40 C39 C44 C45 -176.6(5)
S2 C39 C44 C45 5.3(6)
C43 C44 C45 C50 -171.4(5)
C39 C44 C45 C50 3.9(6)
C43 C44 C45 C46 7.4(9)
C39 C44 C45 C46 -177.3(5)
C50 C45 C46 C47 0.7(8)
C44 C45 C46 C47 -178.0(5)
C45 C46 C47 C48 1.5(8)
C46 C47 C48 C49 -2.4(8)
C47 C48 C49 C50 1.1(7)
C47 C48 C49 C64 -179.3(5)
C46 C45 C50 C49 -2.1(8)
C44 C45 C50 C49 176.9(5)
C46 C45 C50 S2 169.9(4)
C44 C45 C50 S2 -11.1(5)
C48 C49 C50 C45 1.2(7)
C64 C49 C50 C45 -178.4(5)
C48 C49 C50 S2 -169.5(4)
C64 C49 C50 S2 10.9(7)
O5 S2 C50 C45 127.8(4)
O6 S2 C50 C45 -101.9(4)
C39 S2 C50 C45 12.1(4)
O5 S2 C50 C49 -60.4(5)
O6 S2 C50 C49 69.9(5)
C39 S2 C50 C49 -176.0(5)
C39 C40 C51 P3 -92.3(6)
C41 C40 C51 P3 85.4(5)
O7 P3 C51 C40 60.1(5)
C52 P3 C51 C40 -178.8(4)
C58 P3 C51 C40 -59.7(4)
O7 P3 C52 C53 -7.4(5)
C58 P3 C52 C53 113.4(5)
C51 P3 C52 C53 -129.0(4)
O7 P3 C52 C57 169.0(5)
C58 P3 C52 C57 -70.3(5)
C51 P3 C52 C57 47.4(5)
C57 C52 C53 C54 2.2(8)
P3 C52 C53 C54 178.7(4)
C52 C53 C54 C55 -0.8(9)
C53 C54 C55 C56 -1.6(10)
C54 C55 C56 C57 2.7(11)
C55 C56 C57 C52 -1.3(11)
C53 C52 C57 C56 -1.1(9)
P3 C52 C57 C56 -177.4(5)
O7 P3 C58 C59 149.9(5)
C52 P3 C58 C59 27.3(6)
C51 P3 C58 C59 -87.9(5)
O7 P3 C58 C63 -24.6(5)
C52 P3 C58 C63 -147.3(5)
C51 P3 C58 C63 97.6(5)
C63 C58 C59 C60 -2.2(9)
P3 C58 C59 C60 -176.6(5)
C58 C59 C60 C61 0.6(10)
C59 C60 C61 C62 0.9(10)
C60 C61 C62 C63 -0.7(11)
C61 C62 C63 C58 -1.0(11)
C59 C58 C63 C62 2.4(10)
P3 C58 C63 C62 177.2(5)
C48 C49 C64 P4 -93.9(5)
C50 C49 C64 P4 85.6(5)
O8 P4 C64 C49 -54.1(4)
C65 P4 C64 C49 -175.5(4)
C71 P4 C64 C49 65.9(4)
O8 P4 C65 C66 39.7(5)
C71 P4 C65 C66 -80.8(5)
C64 P4 C65 C66 162.3(4)
O8 P4 C65 C70 -139.8(4)
C71 P4 C65 C70 99.7(5)
C64 P4 C65 C70 -17.3(5)
C70 C65 C66 C67 -2.0(8)
P4 C65 C66 C67 178.5(4)
C65 C66 C67 C68 1.8(9)
C66 C67 C68 C69 0.5(9)
C67 C68 C69 C70 -2.5(9)
C68 C69 C70 C65 2.2(9)
C66 C65 C70 C69 0.0(8)
P4 C65 C70 C69 179.5(4)
O8 P4 C71 C72 166.9(4)
C65 P4 C71 C72 -71.5(5)
C64 P4 C71 C72 44.6(5)
O8 P4 C71 C76 -12.5(5)
C65 P4 C71 C76 109.1(4)
C64 P4 C71 C76 -134.9(4)
C76 C71 C72 C73 -1.6(8)
P4 C71 C72 C73 179.0(4)
C71 C72 C73 C74 -0.2(9)
C72 C73 C74 C75 1.9(9)
C73 C74 C75 C76 -1.8(9)
C74 C75 C76 C71 -0.1(9)
C72 C71 C76 C75 1.7(8)
P4 C71 C76 C75 -178.8(4)
O10 S3 C77 C78 -66.2(5)
O9 S3 C77 C78 65.4(5)
C88 S3 C77 C78 178.5(5)
O10 S3 C77 C82 115.6(4)
O9 S3 C77 C82 -112.8(4)
C88 S3 C77 C82 0.4(4)
C82 C77 C78 C79 -0.8(8)
S3 C77 C78 C79 -178.7(4)
C82 C77 C78 C89 -178.8(5)
S3 C77 C78 C89 3.3(7)
C77 C78 C79 C80 -2.3(8)
C89 C78 C79 C80 175.7(5)
C78 C79 C80 C81 3.5(9)
C79 C80 C81 C82 -1.4(9)
C80 C81 C82 C77 -1.6(8)
C80 C81 C82 C83 179.0(5)
C78 C77 C82 C81 2.7(8)
S3 C77 C82 C81 -179.0(4)
C78 C77 C82 C83 -177.8(5)
S3 C77 C82 C83 0.5(5)
C81 C82 C83 C84 -3.4(9)
C77 C82 C83 C84 177.2(5)
C81 C82 C83 C88 178.1(5)
C77 C82 C83 C88 -1.3(6)
C88 C83 C84 C85 -1.3(8)
C82 C83 C84 C85 -179.7(5)
C83 C84 C85 C86 -0.4(8)
C84 C85 C86 C87 1.8(8)
C85 C86 C87 C88 -1.4(8)
C85 C86 C87 C102 179.9(5)
C86 C87 C88 C83 -0.3(8)
C102 C87 C88 C83 178.4(5)
C86 C87 C88 S3 178.2(4)
C102 C87 C88 S3 -3.1(7)
C84 C83 C88 C87 1.7(8)
C82 C83 C88 C87 -179.7(5)
C84 C83 C88 S3 -177.1(4)
C82 C83 C88 S3 1.6(6)
O10 S3 C88 C87 64.5(5)
O9 S3 C88 C87 -66.9(5)
C77 S3 C88 C87 -179.8(5)
O10 S3 C88 C83 -116.8(4)
O9 S3 C88 C83 111.8(4)
C77 S3 C88 C83 -1.1(4)
C79 C78 C89 P5 -64.7(6)
C77 C78 C89 P5 113.2(5)
O11 P5 C89 C78 80.7(4)
C90 P5 C89 C78 -158.6(4)
C96 P5 C89 C78 -40.3(4)
O11 P5 C90 C91 -10.9(5)
C96 P5 C90 C91 114.1(4)
C89 P5 C90 C91 -132.0(4)
O11 P5 C90 C95 167.4(4)
C96 P5 C90 C95 -67.6(5)
C89 P5 C90 C95 46.3(5)
C95 C90 C91 C92 -0.2(8)
P5 C90 C91 C92 178.1(4)
C90 C91 C92 C93 0.8(9)
C91 C92 C93 C94 -1.3(10)
C92 C93 C94 C95 1.4(10)
C93 C94 C95 C90 -0.9(10)
C91 C90 C95 C94 0.3(9)
P5 C90 C95 C94 -178.0(5)
O11 P5 C96 C101 155.3(4)
C90 P5 C96 C101 30.6(5)
C89 P5 C96 C101 -83.5(5)
O11 P5 C96 C97 -34.9(5)
C90 P5 C96 C97 -159.7(4)
C89 P5 C96 C97 86.2(5)
C101 C96 C97 C98 2.4(9)
P5 C96 C97 C98 -167.6(5)
C96 C97 C98 C99 -0.2(10)
C97 C98 C99 C100 -3.1(10)
C98 C99 C100 C101 4.0(10)
C99 C100 C101 C96 -1.7(9)
C97 C96 C101 C100 -1.5(8)
P5 C96 C101 C100 168.0(4)
C86 C87 C102 P6 -53.8(6)
C88 C87 C102 P6 127.5(5)
O12 P6 C102 C87 80.6(4)
C109 P6 C102 C87 -41.3(4)
C103 P6 C102 C87 -156.7(4)
O12 P6 C103 C104 171.4(4)
C109 P6 C103 C104 -68.4(5)
C102 P6 C103 C104 47.8(5)
O12 P6 C103 C108 -9.2(5)
C109 P6 C103 C108 111.1(4)
C102 P6 C103 C108 -132.8(4)
C108 C103 C104 C105 -0.1(8)
P6 C103 C104 C105 179.4(4)
C103 C104 C105 C106 -1.2(8)
C104 C105 C106 C107 1.6(9)
C105 C106 C107 C108 -0.6(9)
C106 C107 C108 C103 -0.7(8)
C104 C103 C108 C107 1.0(8)
P6 C103 C108 C107 -178.4(4)
O12 P6 C109 C110 -168.5(4)
C103 P6 C109 C110 69.5(5)
C102 P6 C109 C110 -44.2(5)
O12 P6 C109 C114 14.4(5)
C103 P6 C109 C114 -107.5(5)
C102 P6 C109 C114 138.7(4)
C114 C109 C110 C111 -0.8(8)
P6 C109 C110 C111 -177.8(4)
C109 C110 C111 C112 -0.1(9)
C110 C111 C112 C113 1.6(10)
C111 C112 C113 C114 -2.1(11)
C112 C113 C114 C109 1.2(10)
C110 C109 C114 C113 0.3(8)
P6 C109 C114 C113 177.5(5)
